data_7123880
loop_
_publ_author_name
'Li, Jiapeng'
'Yin, Jianhao'
'Wang, Gao-Xiang'
'Yin, Zhu-Bao'
'Zhang, Wen-Xiong'
'Xi, Zhenfeng'

_publ_section_title
;
 Synthesis and reactivity of asymmetric Cr(I) dinitrogen complexes
 supported by cyclopentadienyl-phosphine ligands
;
_journal_name_full 'Chemical Communications'
_journal_paper_doi 10.1039/C9CC02960E
_journal_year 2019
_chemical_formula_moiety 'C32 H36 Cl Cr P'
_chemical_formula_sum 'C32 H36 Cl Cr P'
_chemical_formula_weight 539.03
_space_group_crystal_system triclinic
_space_group_IT_number 2
_space_group_name_Hall '-P 1'
_space_group_name_H-M_alt 'P -1'
_symmetry_space_group_name_Hall '-P 1'
_symmetry_space_group_name_H-M 'P -1'
_atom_sites_solution_hydrogens geom
_atom_sites_solution_primary iterative
_audit_creation_date 2018-07-30
_audit_creation_method
;
Olex2 1.2
(compiled 2018.05.29 svn.r3508 for OlexSys, GUI svn.r5506)
;
_audit_update_record
;
2018-08-08 deposited with the CCDC.    2019-07-17 downloaded from the CCDC.
;
_cell_angle_alpha 65.497(3)
_cell_angle_beta 71.852(3)
_cell_angle_gamma 73.717(3)
_cell_formula_units_Z 2
_cell_length_a 10.4291(3)
_cell_length_b 12.2337(3)
_cell_length_c 13.0486(5)
_cell_measurement_reflns_used 11034
_cell_measurement_temperature 179.98(10)
_cell_measurement_theta_max 30.6310
_cell_measurement_theta_min 3.7360
_cell_volume 1417.35(9)
_computing_cell_refinement 'CrysAlisPro 1.171.39.28b (Rigaku OD, 2015)'
_computing_data_collection 'CrysAlisPro 1.171.39.28b (Rigaku OD, 2015)'
_computing_data_reduction 'CrysAlisPro 1.171.39.28b (Rigaku OD, 2015)'
_computing_molecular_graphics 'Olex2 (Dolomanov et al., 2009)'
_computing_publication_material 'Olex2 (Dolomanov et al., 2009)'
_computing_structure_refinement 'olex2.refine (Bourhis et al., 2015)'
_computing_structure_solution 'olex2.solve (Bourhis et al., 2015)'
_diffrn_ambient_environment N~2~
_diffrn_ambient_temperature 179.98(10)
_diffrn_detector 'CCD plate'
_diffrn_measured_fraction_theta_full 0.996
_diffrn_measured_fraction_theta_max 0.995
_diffrn_measurement_details
;
List of Runs (angles in degrees, time in seconds):

  # Type    Start    End  Width  t~exp~   \w     \q     \k     \f   Frames
#--------------------------------------------------------------------------
  1  \w    -33.00  30.00   0.50    0.97    --   -1.60 -82.00   0.00  126
  2  \w    -33.00  25.00   0.50    0.97    --   -1.60 -82.00  60.00  116
  3  \w    -20.00   6.00   0.50    0.97    --   -1.60 -82.00  30.00   52
  4  \w     59.00  85.00   0.50    0.97    --    1.90  38.00   0.00   52
  5  \w    -13.00  50.00   0.50    0.97    --    1.90  38.00   0.00  126
  6  \w    -43.00 -14.00   0.50    0.97    --    1.90 -77.00 150.00   58
  7  \w     -5.00  31.00   0.50    0.97    --    1.90 -77.00 150.00   72
  8  \w    -26.00  33.00   0.50    0.97    --    1.90 -82.00 -90.00  118
  9  \w     23.00  49.00   0.50    0.97    --    1.90  57.00-150.00   52
 10  \w    -29.00  25.00   0.50    0.97    --    1.90 -82.00-150.00  108
;
_diffrn_measurement_device 'four-circle diffractometer'
_diffrn_measurement_device_type 'XtaLAB AFC12 (RINC): Kappa single'
_diffrn_measurement_method '\w scans'
_diffrn_orient_matrix_type 'CrysAlisPro convention (1999,Acta A55,543-557)'
_diffrn_orient_matrix_UB_11 -0.0695833000
_diffrn_orient_matrix_UB_12 0.0042778000
_diffrn_orient_matrix_UB_13 0.0009602000
_diffrn_orient_matrix_UB_21 0.0204236000
_diffrn_orient_matrix_UB_22 -0.0100325000
_diffrn_orient_matrix_UB_23 -0.0530234000
_diffrn_orient_matrix_UB_31 0.0050171000
_diffrn_orient_matrix_UB_32 -0.0637889000
_diffrn_orient_matrix_UB_33 0.0307224000
_diffrn_radiation_monochromator graphite
_diffrn_radiation_probe x-ray
_diffrn_radiation_type MoK\a
_diffrn_radiation_wavelength 0.71073
_diffrn_reflns_av_R_equivalents 0.0262
_diffrn_reflns_av_unetI/netI 0.0244
_diffrn_reflns_Laue_measured_fraction_full 0.996
_diffrn_reflns_Laue_measured_fraction_max 0.995
_diffrn_reflns_limit_h_max 13
_diffrn_reflns_limit_h_min -13
_diffrn_reflns_limit_k_max 15
_diffrn_reflns_limit_k_min -15
_diffrn_reflns_limit_l_max 16
_diffrn_reflns_limit_l_min -16
_diffrn_reflns_number 24131
_diffrn_reflns_point_group_measured_fraction_full 0.996
_diffrn_reflns_point_group_measured_fraction_max 0.995
_diffrn_reflns_theta_full 25.242
_diffrn_reflns_theta_max 27.484
_diffrn_reflns_theta_min 3.496
_diffrn_source 'fine-focus sealed X-ray tube'
_diffrn_source_type 'Enhance (Mo) X-ray Source'
_exptl_absorpt_coefficient_mu 0.573
_exptl_absorpt_correction_T_max 1.00000
_exptl_absorpt_correction_T_min 0.88733
_exptl_absorpt_correction_type multi-scan
_exptl_absorpt_process_details
;
CrysAlisPro 1.171.39.28b (Rigaku Oxford Diffraction, 2015)
Empirical absorption correction using spherical harmonics,
 implemented in SCALE3 ABSPACK scaling algorithm.
;
_exptl_crystal_colour 'clear dark red'
_exptl_crystal_colour_lustre clear
_exptl_crystal_colour_modifier dark
_exptl_crystal_colour_primary red
_exptl_crystal_density_diffrn 1.263
_exptl_crystal_description block
_exptl_crystal_F_000 568
_exptl_crystal_size_max 0.2
_exptl_crystal_size_mid 0.1
_exptl_crystal_size_min 0.1
_refine_diff_density_max 0.517
_refine_diff_density_min -0.357
_refine_diff_density_rms 0.046
_refine_ls_extinction_method none
_refine_ls_goodness_of_fit_ref 1.056
_refine_ls_hydrogen_treatment constr
_refine_ls_matrix_type full
_refine_ls_number_parameters 320
_refine_ls_number_reflns 6463
_refine_ls_number_restraints 0
_refine_ls_restrained_S_all 1.056
_refine_ls_R_factor_all 0.0337
_refine_ls_R_factor_gt 0.0293
_refine_ls_shift/su_max 0.001
_refine_ls_shift/su_mean 0.000
_refine_ls_structure_factor_coef Fsqd
_refine_ls_weighting_details 'w=1/[\s^2^(Fo^2^)+(0.0407P)^2^+0.4521P] where P=(Fo^2^+2Fc^2^)/3'
_refine_ls_weighting_scheme calc
_refine_ls_wR_factor_gt 0.0781
_refine_ls_wR_factor_ref 0.0805
_reflns_Friedel_coverage 0.000
_reflns_number_gt 5708
_reflns_number_total 6463
_reflns_threshold_expression 'I > 2\s(I)'
_cod_data_source_file c9cc02960e2.cif
_cod_data_source_block exp_1178
_cod_database_code 7123880
_shelx_shelxl_version_number 2017/1
_chemical_oxdiff_formula 'Cr1 C1 H1 P1 Cl1 N1'
_shelx_space_group_comment
;
The symmetry employed for this shelxl refinement is uniquely defined
by the following loop, which should always be used as a source of
symmetry information in preference to the above space-group names.
They are only intended as comments.
;
_shelx_estimated_absorpt_t_max 0.945
_shelx_estimated_absorpt_t_min 0.894
_reflns_odcompleteness_completeness 99.58
_reflns_odcompleteness_iscentric 1
_reflns_odcompleteness_theta 27.42
_olex2_refinement_description
;
1. Fixed Uiso
 At 1.2 times of:
  All C(H) groups, All C(H,H) groups
 At 1.5 times of:
  All C(H,H,H) groups
2.a Secondary CH2 refined with riding coordinates:
 C7(H7a,H7b), C25(H25a,H25b), C27(H27a,H27b), C29(H29a,H29b), C31(H31a,H31b)
2.b Aromatic/amide H refined with riding coordinates:
 C2(H2), C3(H3), C4(H4), C5(H5), C14(H14), C15(H15), C16(H16), C17(H17),
 C18(H18), C20(H20), C21(H21), C22(H22), C23(H23), C24(H24)
2.c Idealised Me refined as rotating group:
 C26(H26a,H26b,H26c), C28(H28a,H28b,H28c), C30(H30a,H30b,H30c), C32(H32a,H32b,
 H32c)
;
_olex2_submission_special_instructions 'No special instructions were received'
_oxdiff_exptl_absorpt_empirical_details
;
Empirical correction (ABSPACK) includes:
- Absorption correction using spherical harmonics
- Frame scaling
;
_oxdiff_exptl_absorpt_empirical_full_max 1.396
_oxdiff_exptl_absorpt_empirical_full_min 0.735

loop_
_space_group_symop_operation_xyz
'x, y, z'
'-x, -y, -z'

loop_
_atom_site_label
_atom_site_type_symbol
_atom_site_fract_x
_atom_site_fract_y
_atom_site_fract_z
_atom_site_U_iso_or_equiv
_atom_site_adp_type
_atom_site_occupancy
_atom_site_site_symmetry_order
_atom_site_calc_flag
_atom_site_refinement_flags_posn
Cr1 Cr 0.57881(2) 0.69230(2) 0.83014(2) 0.02050(7) Uani 1 1 d .
Cl1 Cl 0.63400(4) 0.60540(5) 1.00646(3) 0.04598(12) Uani 1 1 d .
P1 P 0.75521(3) 0.59697(3) 0.70504(3) 0.01850(8) Uani 1 1 d .
C1 C 0.81912(13) 0.71449(11) 0.56834(11) 0.0196(2) Uani 1 1 d .
C2 C 0.95997(14) 0.70993(12) 0.52284(12) 0.0240(3) Uani 1 1 d .
H2 H 1.020862 0.646198 0.561854 0.029 Uiso 1 1 calc R
C3 C 1.01059(15) 0.79903(13) 0.42026(13) 0.0292(3) Uani 1 1 d .
H3 H 1.104604 0.795382 0.391277 0.035 Uiso 1 1 calc R
C4 C 0.92004(16) 0.89321(13) 0.36159(13) 0.0308(3) Uani 1 1 d .
H4 H 0.953180 0.952813 0.292577 0.037 Uiso 1 1 calc R
C5 C 0.77995(15) 0.89885(12) 0.40556(12) 0.0267(3) Uani 1 1 d .
H5 H 0.720216 0.962373 0.364992 0.032 Uiso 1 1 calc R
C6 C 0.72633(13) 0.81143(11) 0.50933(11) 0.0209(2) Uani 1 1 d .
C7 C 0.57179(13) 0.82124(12) 0.55085(11) 0.0221(3) Uani 1 1 d .
H7A H 0.530237 0.894231 0.496211 0.026 Uiso 1 1 calc R
H7B H 0.547002 0.752158 0.547681 0.026 Uiso 1 1 calc R
C8 C 0.50774(12) 0.82571(11) 0.67063(11) 0.0192(2) Uani 1 1 d .
C9 C 0.53481(13) 0.89838(11) 0.72188(12) 0.0220(3) Uani 1 1 d .
C10 C 0.44483(14) 0.87715(12) 0.83212(12) 0.0244(3) Uani 1 1 d .
C11 C 0.35650(13) 0.79673(12) 0.84807(12) 0.0240(3) Uani 1 1 d .
C12 C 0.39340(13) 0.76711(11) 0.74732(11) 0.0207(2) Uani 1 1 d .
C13 C 0.90930(13) 0.50452(11) 0.75517(11) 0.0206(2) Uani 1 1 d .
C14 C 0.98391(15) 0.40642(12) 0.72128(12) 0.0267(3) Uani 1 1 d .
H14 H 0.952427 0.383378 0.675169 0.032 Uiso 1 1 calc R
C15 C 1.10551(15) 0.34298(13) 0.75646(13) 0.0320(3) Uani 1 1 d .
H15 H 1.155080 0.277508 0.733835 0.038 Uiso 1 1 calc R
C16 C 1.15290(14) 0.37680(13) 0.82481(13) 0.0305(3) Uani 1 1 d .
H16 H 1.234926 0.334803 0.847089 0.037 Uiso 1 1 calc R
C17 C 1.07843(14) 0.47340(13) 0.86043(12) 0.0279(3) Uani 1 1 d .
H17 H 1.109989 0.495452 0.907197 0.033 Uiso 1 1 calc R
C18 C 0.95636(14) 0.53709(12) 0.82588(12) 0.0242(3) Uani 1 1 d .
H18 H 0.906133 0.601456 0.849979 0.029 Uiso 1 1 calc R
C19 C 0.69581(13) 0.50014(11) 0.66087(11) 0.0205(2) Uani 1 1 d .
C20 C 0.62258(15) 0.41114(13) 0.74727(13) 0.0305(3) Uani 1 1 d .
H20 H 0.605445 0.403175 0.824152 0.037 Uiso 1 1 calc R
C21 C 0.57549(17) 0.33476(15) 0.71855(16) 0.0398(4) Uani 1 1 d .
H21 H 0.528172 0.274672 0.776398 0.048 Uiso 1 1 calc R
C22 C 0.59853(17) 0.34743(15) 0.60407(17) 0.0393(4) Uani 1 1 d .
H22 H 0.566183 0.296209 0.585220 0.047 Uiso 1 1 calc R
C23 C 0.66965(17) 0.43623(14) 0.51768(14) 0.0340(3) Uani 1 1 d .
H23 H 0.684294 0.445138 0.440793 0.041 Uiso 1 1 calc R
C24 C 0.71908(15) 0.51195(13) 0.54576(12) 0.0261(3) Uani 1 1 d .
H24 H 0.767916 0.570805 0.487656 0.031 Uiso 1 1 calc R
C25 C 0.64236(15) 0.97901(12) 0.67159(14) 0.0297(3) Uani 1 1 d .
H25A H 0.602044 1.054064 0.686711 0.036 Uiso 1 1 calc R
H25B H 0.666977 1.000245 0.588427 0.036 Uiso 1 1 calc R
C26 C 0.77371(17) 0.92362(16) 0.71750(17) 0.0427(4) Uani 1 1 d .
H26A H 0.833698 0.982504 0.683329 0.064 Uiso 1 1 calc GR
H26B H 0.818689 0.852549 0.697967 0.064 Uiso 1 1 calc GR
H26C H 0.751031 0.901118 0.799949 0.064 Uiso 1 1 calc GR
C27 C 0.43548(17) 0.93709(14) 0.91530(14) 0.0344(3) Uani 1 1 d .
H27A H 0.525228 0.952820 0.906345 0.041 Uiso 1 1 calc R
H27B H 0.407865 0.881762 0.993807 0.041 Uiso 1 1 calc R
C28 C 0.3333(2) 1.05677(17) 0.89558(19) 0.0516(5) Uani 1 1 d .
H28A H 0.359121 1.111161 0.817434 0.077 Uiso 1 1 calc GR
H28B H 0.333319 1.093516 0.947851 0.077 Uiso 1 1 calc GR
H28C H 0.243270 1.040922 0.909048 0.077 Uiso 1 1 calc GR
C29 C 0.24405(16) 0.75328(14) 0.95297(13) 0.0345(3) Uani 1 1 d .
H29A H 0.264446 0.756875 1.019022 0.041 Uiso 1 1 calc R
H29B H 0.243332 0.668640 0.968805 0.041 Uiso 1 1 calc R
C30 C 0.10162(18) 0.82732(19) 0.93990(16) 0.0506(5) Uani 1 1 d .
H30A H 0.074748 0.814585 0.882247 0.076 Uiso 1 1 calc GR
H30B H 0.103434 0.912379 0.916848 0.076 Uiso 1 1 calc GR
H30C H 0.037110 0.801541 1.012368 0.076 Uiso 1 1 calc GR
C31 C 0.32425(14) 0.69014(12) 0.72384(12) 0.0260(3) Uani 1 1 d .
H31A H 0.280489 0.634869 0.796849 0.031 Uiso 1 1 calc R
H31B H 0.393072 0.641211 0.683134 0.031 Uiso 1 1 calc R
C32 C 0.21694(16) 0.76575(14) 0.65227(14) 0.0330(3) Uani 1 1 d .
H32A H 0.261200 0.813791 0.576515 0.049 Uiso 1 1 calc GR
H32B H 0.152062 0.818708 0.689335 0.049 Uiso 1 1 calc GR
H32C H 0.170123 0.712276 0.645993 0.049 Uiso 1 1 calc GR

loop_
_atom_site_aniso_label
_atom_site_aniso_U_11
_atom_site_aniso_U_22
_atom_site_aniso_U_33
_atom_site_aniso_U_23
_atom_site_aniso_U_13
_atom_site_aniso_U_12
Cr1 0.02186(11) 0.02024(11) 0.01877(11) -0.00704(8) -0.00952(8) 0.00293(8)
Cl1 0.0323(2) 0.0719(3) 0.02151(18) -0.01302(18) -0.01283(15) 0.01099(18)
P1 0.01944(15) 0.01766(15) 0.01783(15) -0.00558(12) -0.00740(12) 0.00000(11)
C1 0.0217(6) 0.0182(5) 0.0198(6) -0.0063(5) -0.0068(5) -0.0031(5)
C2 0.0228(6) 0.0224(6) 0.0263(7) -0.0077(5) -0.0082(5) -0.0020(5)
C3 0.0229(6) 0.0295(7) 0.0327(7) -0.0093(6) -0.0031(5) -0.0074(5)
C4 0.0330(7) 0.0261(7) 0.0259(7) -0.0018(6) -0.0031(6) -0.0096(6)
C5 0.0300(7) 0.0228(6) 0.0234(7) -0.0035(5) -0.0100(5) -0.0018(5)
C6 0.0228(6) 0.0211(6) 0.0197(6) -0.0063(5) -0.0079(5) -0.0028(5)
C7 0.0219(6) 0.0228(6) 0.0209(6) -0.0056(5) -0.0105(5) -0.0002(5)
C8 0.0189(6) 0.0172(5) 0.0206(6) -0.0041(5) -0.0100(5) 0.0001(4)
C9 0.0230(6) 0.0178(6) 0.0267(6) -0.0070(5) -0.0129(5) 0.0009(5)
C10 0.0264(7) 0.0213(6) 0.0269(7) -0.0105(5) -0.0136(5) 0.0053(5)
C11 0.0222(6) 0.0226(6) 0.0229(6) -0.0056(5) -0.0084(5) 0.0022(5)
C12 0.0198(6) 0.0190(6) 0.0223(6) -0.0045(5) -0.0090(5) -0.0012(5)
C13 0.0200(6) 0.0192(6) 0.0189(6) -0.0034(5) -0.0067(5) -0.0005(5)
C14 0.0299(7) 0.0253(6) 0.0248(7) -0.0102(5) -0.0107(5) 0.0024(5)
C15 0.0301(7) 0.0273(7) 0.0318(7) -0.0102(6) -0.0089(6) 0.0067(6)
C16 0.0210(6) 0.0317(7) 0.0302(7) -0.0039(6) -0.0095(5) 0.0012(5)
C17 0.0244(7) 0.0323(7) 0.0270(7) -0.0067(6) -0.0104(5) -0.0061(5)
C18 0.0231(6) 0.0239(6) 0.0255(6) -0.0082(5) -0.0075(5) -0.0025(5)
C19 0.0177(6) 0.0201(6) 0.0236(6) -0.0083(5) -0.0064(5) -0.0006(5)
C20 0.0295(7) 0.0308(7) 0.0284(7) -0.0070(6) -0.0043(6) -0.0092(6)
C21 0.0363(8) 0.0327(8) 0.0498(10) -0.0079(7) -0.0102(7) -0.0152(7)
C22 0.0386(9) 0.0323(8) 0.0602(11) -0.0218(8) -0.0233(8) -0.0039(6)
C23 0.0389(8) 0.0347(8) 0.0377(8) -0.0199(7) -0.0183(7) 0.0014(6)
C24 0.0288(7) 0.0257(6) 0.0244(7) -0.0093(5) -0.0075(5) -0.0035(5)
C25 0.0319(7) 0.0225(6) 0.0387(8) -0.0088(6) -0.0147(6) -0.0064(5)
C26 0.0346(8) 0.0414(9) 0.0623(11) -0.0175(8) -0.0236(8) -0.0093(7)
C27 0.0414(9) 0.0332(8) 0.0354(8) -0.0201(7) -0.0192(7) 0.0071(6)
C28 0.0564(11) 0.0446(10) 0.0693(13) -0.0399(10) -0.0314(10) 0.0176(8)
C29 0.0335(8) 0.0351(8) 0.0236(7) -0.0042(6) -0.0032(6) -0.0028(6)
C30 0.0285(8) 0.0616(11) 0.0384(9) -0.0060(8) 0.0038(7) -0.0043(8)
C31 0.0253(7) 0.0230(6) 0.0303(7) -0.0062(5) -0.0098(5) -0.0068(5)
C32 0.0309(7) 0.0347(8) 0.0399(8) -0.0127(6) -0.0175(6) -0.0061(6)

loop_
_atom_type_symbol
_atom_type_description
_atom_type_scat_dispersion_real
_atom_type_scat_dispersion_imag
_atom_type_scat_source
C C 0.0033 0.0016 'International Tables Vol C Tables 4.2.6.8 and 6.1.1.4'
H H 0.0000 0.0000 'International Tables Vol C Tables 4.2.6.8 and 6.1.1.4'
Cl Cl 0.1484 0.1585 'International Tables Vol C Tables 4.2.6.8 and 6.1.1.4'
Cr Cr 0.3209 0.6236 'International Tables Vol C Tables 4.2.6.8 and 6.1.1.4'
P P 0.1023 0.0942 'International Tables Vol C Tables 4.2.6.8 and 6.1.1.4'

loop_
_geom_angle_atom_site_label_1
_geom_angle_atom_site_label_2
_geom_angle_atom_site_label_3
_geom_angle
Cl1 Cr1 P1 106.336(15)
Cl1 Cr1 C9 127.33(4)
Cl1 Cr1 C10 103.38(4)
Cl1 Cr1 C11 109.56(4)
Cl1 Cr1 C12 141.36(4)
C8 Cr1 Cl1 163.41(4)
C8 Cr1 P1 86.83(3)
C8 Cr1 C9 36.77(4)
C8 Cr1 C10 60.68(5)
C8 Cr1 C11 61.08(5)
C8 Cr1 C12 37.12(4)
C9 Cr1 P1 106.80(4)
C10 Cr1 P1 142.40(4)
C10 Cr1 C9 35.66(5)
C11 Cr1 P1 141.48(4)
C11 Cr1 C9 60.43(5)
C11 Cr1 C10 36.44(5)
C12 Cr1 P1 105.52(3)
C12 Cr1 C9 60.91(4)
C12 Cr1 C10 60.36(5)
C12 Cr1 C11 35.96(5)
C1 P1 Cr1 109.84(4)
C13 P1 Cr1 118.41(4)
C13 P1 C1 104.15(6)
C13 P1 C19 104.60(6)
C19 P1 Cr1 114.53(4)
C19 P1 C1 103.89(6)
C2 C1 P1 120.17(10)
C2 C1 C6 119.56(12)
C6 C1 P1 120.25(10)
C1 C2 H2 119.5
C3 C2 C1 121.10(12)
C3 C2 H2 119.5
C2 C3 H3 120.3
C4 C3 C2 119.48(13)
C4 C3 H3 120.3
C3 C4 H4 120.0
C3 C4 C5 120.09(13)
C5 C4 H4 120.0
C4 C5 H5 119.2
C4 C5 C6 121.61(13)
C6 C5 H5 119.2
C1 C6 C7 122.94(11)
C5 C6 C1 118.15(12)
C5 C6 C7 118.85(11)
C6 C7 H7A 107.8
C6 C7 H7B 107.8
H7A C7 H7B 107.2
C8 C7 C6 117.89(11)
C8 C7 H7A 107.8
C8 C7 H7B 107.8
C7 C8 Cr1 124.16(8)
C9 C8 Cr1 74.54(7)
C9 C8 C7 127.74(11)
C9 C8 C12 108.24(11)
C12 C8 Cr1 73.29(7)
C12 C8 C7 123.57(11)
C8 C9 Cr1 68.69(7)
C8 C9 C25 127.36(12)
C10 C9 Cr1 71.82(7)
C10 C9 C8 107.18(11)
C10 C9 C25 125.42(12)
C25 C9 Cr1 122.88(9)
C9 C10 Cr1 72.52(7)
C9 C10 C11 108.94(12)
C9 C10 C27 125.35(13)
C11 C10 Cr1 71.70(7)
C11 C10 C27 125.55(13)
C27 C10 Cr1 125.57(9)
C10 C11 Cr1 71.86(7)
C10 C11 C29 125.90(13)
C12 C11 Cr1 71.37(7)
C12 C11 C10 107.75(12)
C12 C11 C29 126.35(13)
C29 C11 Cr1 122.83(9)
C8 C12 Cr1 69.58(7)
C8 C12 C31 126.13(12)
C11 C12 Cr1 72.67(7)
C11 C12 C8 107.73(11)
C11 C12 C31 126.13(12)
C31 C12 Cr1 124.00(8)
C14 C13 P1 122.15(10)
C14 C13 C18 119.53(12)
C18 C13 P1 118.27(10)
C13 C14 H14 120.0
C15 C14 C13 119.98(13)
C15 C14 H14 120.0
C14 C15 H15 119.8
C16 C15 C14 120.30(13)
C16 C15 H15 119.8
C15 C16 H16 119.9
C15 C16 C17 120.23(13)
C17 C16 H16 119.9
C16 C17 H17 120.1
C16 C17 C18 119.80(13)
C18 C17 H17 120.1
C13 C18 H18 119.9
C17 C18 C13 120.15(13)
C17 C18 H18 119.9
C20 C19 P1 117.67(10)
C24 C19 P1 123.08(10)
C24 C19 C20 119.25(13)
C19 C20 H20 120.0
C21 C20 C19 120.06(14)
C21 C20 H20 120.0
C20 C21 H21 119.8
C20 C21 C22 120.32(15)
C22 C21 H21 119.8
C21 C22 H22 120.0
C23 C22 C21 120.07(14)
C23 C22 H22 120.0
C22 C23 H23 120.0
C22 C23 C24 120.02(15)
C24 C23 H23 120.0
C19 C24 H24 119.9
C23 C24 C19 120.26(13)
C23 C24 H24 119.9
C9 C25 H25A 108.4
C9 C25 H25B 108.4
C9 C25 C26 115.55(12)
H25A C25 H25B 107.5
C26 C25 H25A 108.4
C26 C25 H25B 108.4
C25 C26 H26A 109.5
C25 C26 H26B 109.5
C25 C26 H26C 109.5
H26A C26 H26B 109.5
H26A C26 H26C 109.5
H26B C26 H26C 109.5
C10 C27 H27A 109.2
C10 C27 H27B 109.2
C10 C27 C28 112.12(13)
H27A C27 H27B 107.9
C28 C27 H27A 109.2
C28 C27 H27B 109.2
C27 C28 H28A 109.5
C27 C28 H28B 109.5
C27 C28 H28C 109.5
H28A C28 H28B 109.5
H28A C28 H28C 109.5
H28B C28 H28C 109.5
C11 C29 H29A 108.8
C11 C29 H29B 108.8
C11 C29 C30 113.85(12)
H29A C29 H29B 107.7
C30 C29 H29A 108.8
C30 C29 H29B 108.8
C29 C30 H30A 109.5
C29 C30 H30B 109.5
C29 C30 H30C 109.5
H30A C30 H30B 109.5
H30A C30 H30C 109.5
H30B C30 H30C 109.5
C12 C31 H31A 109.0
C12 C31 H31B 109.0
C12 C31 C32 112.92(11)
H31A C31 H31B 107.8
C32 C31 H31A 109.0
C32 C31 H31B 109.0
C31 C32 H32A 109.5
C31 C32 H32B 109.5
C31 C32 H32C 109.5
H32A C32 H32B 109.5
H32A C32 H32C 109.5
H32B C32 H32C 109.5

loop_
_geom_bond_atom_site_label_1
_geom_bond_atom_site_label_2
_geom_bond_distance
Cr1 Cl1 2.2819(4)
Cr1 P1 2.4320(4)
Cr1 C8 2.2384(12)
Cr1 C9 2.3158(12)
Cr1 C10 2.3067(13)
Cr1 C11 2.3046(13)
Cr1 C12 2.2877(12)
P1 C1 1.8337(13)
P1 C13 1.8198(13)
P1 C19 1.8220(13)
C1 C2 1.3969(18)
C1 C6 1.4139(17)
C2 H2 0.9300
C2 C3 1.3895(19)
C3 H3 0.9300
C3 C4 1.383(2)
C4 H4 0.9300
C4 C5 1.387(2)
C5 H5 0.9300
C5 C6 1.3973(18)
C6 C7 1.5189(18)
C7 H7A 0.9700
C7 H7B 0.9700
C7 C8 1.5140(18)
C8 C9 1.4383(18)
C8 C12 1.4416(17)
C9 C10 1.415(2)
C9 C25 1.5122(19)
C10 C11 1.442(2)
C10 C27 1.5098(19)
C11 C12 1.4176(19)
C11 C29 1.5092(19)
C12 C31 1.5028(18)
C13 C14 1.3941(18)
C13 C18 1.3956(19)
C14 H14 0.9300
C14 C15 1.392(2)
C15 H15 0.9300
C15 C16 1.381(2)
C16 H16 0.9300
C16 C17 1.390(2)
C17 H17 0.9300
C17 C18 1.3932(19)
C18 H18 0.9300
C19 C20 1.3970(19)
C19 C24 1.3959(19)
C20 H20 0.9300
C20 C21 1.385(2)
C21 H21 0.9300
C21 C22 1.385(3)
C22 H22 0.9300
C22 C23 1.384(2)
C23 H23 0.9300
C23 C24 1.388(2)
C24 H24 0.9300
C25 H25A 0.9700
C25 H25B 0.9700
C25 C26 1.532(2)
C26 H26A 0.9600
C26 H26B 0.9600
C26 H26C 0.9600
C27 H27A 0.9700
C27 H27B 0.9700
C27 C28 1.526(2)
C28 H28A 0.9600
C28 H28B 0.9600
C28 H28C 0.9600
C29 H29A 0.9700
C29 H29B 0.9700
C29 C30 1.527(2)
C30 H30A 0.9600
C30 H30B 0.9600
C30 H30C 0.9600
C31 H31A 0.9700
C31 H31B 0.9700
C31 C32 1.5279(19)
C32 H32A 0.9600
C32 H32B 0.9600
C32 H32C 0.9600

loop_
_geom_torsion_atom_site_label_1
_geom_torsion_atom_site_label_2
_geom_torsion_atom_site_label_3
_geom_torsion_atom_site_label_4
_geom_torsion
Cr1 P1 C1 C2 133.05(10)
Cr1 P1 C1 C6 -45.86(11)
Cr1 P1 C13 C14 150.55(10)
Cr1 P1 C13 C18 -32.22(12)
Cr1 P1 C19 C20 -51.17(11)
Cr1 P1 C19 C24 128.21(10)
Cr1 C8 C9 C10 -61.89(9)
Cr1 C8 C9 C25 115.80(13)
Cr1 C8 C12 C11 63.08(9)
Cr1 C8 C12 C31 -117.84(12)
Cr1 C9 C10 C11 -62.87(9)
Cr1 C9 C10 C27 121.63(13)
Cr1 C9 C25 C26 -12.63(19)
Cr1 C10 C11 C12 -62.75(9)
Cr1 C10 C11 C29 117.85(13)
Cr1 C10 C27 C28 -177.91(13)
Cr1 C11 C12 C8 -61.09(8)
Cr1 C11 C12 C31 119.83(12)
Cr1 C11 C29 C30 -172.54(13)
Cr1 C12 C31 C32 -171.56(10)
P1 C1 C2 C3 -179.05(11)
P1 C1 C6 C5 179.92(10)
P1 C1 C6 C7 -2.98(17)
P1 C13 C14 C15 176.19(11)
P1 C13 C18 C17 -176.09(10)
P1 C19 C20 C21 -179.76(12)
P1 C19 C24 C23 -179.21(11)
C1 P1 C13 C14 -87.16(12)
C1 P1 C13 C18 90.08(11)
C1 P1 C19 C20 -170.98(11)
C1 P1 C19 C24 8.39(12)
C1 C2 C3 C4 -0.6(2)
C1 C6 C7 C8 58.35(17)
C2 C1 C6 C5 1.00(19)
C2 C1 C6 C7 178.11(12)
C2 C3 C4 C5 0.5(2)
C3 C4 C5 C6 0.4(2)
C4 C5 C6 C1 -1.1(2)
C4 C5 C6 C7 -178.38(13)
C5 C6 C7 C8 -124.56(13)
C6 C1 C2 C3 -0.1(2)
C6 C7 C8 Cr1 -50.66(15)
C6 C7 C8 C9 46.11(17)
C6 C7 C8 C12 -142.57(12)
C7 C8 C9 Cr1 -121.51(12)
C7 C8 C9 C10 176.60(11)
C7 C8 C9 C25 -5.7(2)
C7 C8 C12 Cr1 120.29(11)
C7 C8 C12 C11 -176.62(11)
C7 C8 C12 C31 2.45(19)
C8 C9 C10 Cr1 59.87(8)
C8 C9 C10 C11 -3.00(14)
C8 C9 C10 C27 -178.50(12)
C8 C9 C25 C26 -99.71(17)
C8 C12 C31 C32 -83.20(16)
C9 C8 C12 Cr1 -66.93(8)
C9 C8 C12 C11 -3.84(13)
C9 C8 C12 C31 175.23(11)
C9 C10 C11 Cr1 63.39(9)
C9 C10 C11 C12 0.64(14)
C9 C10 C11 C29 -178.76(12)
C9 C10 C27 C28 88.95(19)
C10 C9 C25 C26 77.58(18)
C10 C11 C12 Cr1 63.07(9)
C10 C11 C12 C8 1.98(14)
C10 C11 C12 C31 -177.10(12)
C10 C11 C29 C30 96.91(18)
C11 C10 C27 C28 -85.82(19)
C11 C12 C31 C32 95.71(16)
C12 C8 C9 Cr1 66.10(8)
C12 C8 C9 C10 4.21(13)
C12 C8 C9 C25 -178.10(12)
C12 C11 C29 C30 -82.38(19)
C13 P1 C1 C2 5.27(12)
C13 P1 C1 C6 -173.64(10)
C13 P1 C19 C20 80.08(11)
C13 P1 C19 C24 -100.54(12)
C13 C14 C15 C16 -0.1(2)
C14 C13 C18 C17 1.2(2)
C14 C15 C16 C17 1.0(2)
C15 C16 C17 C18 -0.7(2)
C16 C17 C18 C13 -0.4(2)
C18 C13 C14 C15 -1.0(2)
C19 P1 C1 C2 -104.00(11)
C19 P1 C1 C6 77.09(11)
C19 P1 C13 C14 21.59(13)
C19 P1 C13 C18 -161.17(10)
C19 C20 C21 C22 -1.1(2)
C20 C19 C24 C23 0.2(2)
C20 C21 C22 C23 0.4(3)
C21 C22 C23 C24 0.6(2)
C22 C23 C24 C19 -0.9(2)
C24 C19 C20 C21 0.8(2)
C25 C9 C10 Cr1 -117.88(12)
C25 C9 C10 C11 179.25(12)
C25 C9 C10 C27 3.8(2)
C27 C10 C11 Cr1 -121.12(13)
C27 C10 C11 C12 176.13(12)
C27 C10 C11 C29 -3.3(2)
C29 C11 C12 Cr1 -117.53(13)
C29 C11 C12 C8 -178.62(12)
C29 C11 C12 C31 2.3(2)
